data_7049544
loop_
_publ_author_name
'Zheng, Qinglin'
'Schneider, Jakob F.'
'Amini, Hashem'
'Hampel, Frank'
'Gladysz, John A.'

_publ_section_title
;
 Wire like diplatinum, triplatinum, and tetraplatinum complexes featuring
 X[PtC[triple bond, length as m-dash]CC[triple bond, length as
 m-dash]CC[triple bond, length as m-dash]CC[triple bond, length as
 m-dash]C]<sub>m</sub>PtX segments; iterative syntheses and
 functionalization for measurements of single molecule properties.
;
_journal_issue 17
_journal_name_full 'Dalton transactions (Cambridge, England : 2003)'
_journal_page_first 5800
_journal_page_last 5816
_journal_paper_doi 10.1039/c9dt00870e
_journal_volume 48
_journal_year 2019
_chemical_formula_moiety 'C92 H84 Cl2 P4 Pt2, 2(C3 H6 O)'
_chemical_formula_sum 'C98 H96 Cl2 O2 P4 Pt2'
_chemical_formula_weight 1890.70
_space_group_crystal_system monoclinic
_space_group_IT_number 14
_space_group_name_Hall '-P 2ybc'
_space_group_name_H-M_alt 'P 1 21/c 1'
_symmetry_space_group_name_Hall '-P 2ybc'
_symmetry_space_group_name_H-M 'P 1 21/c 1'
_atom_sites_solution_hydrogens mixed
_atom_sites_solution_primary direct
_audit_creation_date 2019-02-14
_audit_creation_method
;
Olex2 1.2
(compiled 2018.05.29 svn.r3508 for OlexSys, GUI svn.r5506)
;
_audit_update_record
;
2019-02-22 deposited with the CCDC.    2019-04-01 downloaded from the CCDC.
;
_cell_angle_alpha 90
_cell_angle_beta 113.2910(10)
_cell_angle_gamma 90
_cell_formula_units_Z 2
_cell_length_a 11.20880(10)
_cell_length_b 37.2486(3)
_cell_length_c 11.55030(10)
_cell_measurement_reflns_used 9740
_cell_measurement_temperature 173(2)
_cell_measurement_theta_max 27.48
_cell_measurement_theta_min 1.00
_cell_volume 4429.41(7)
_computing_cell_refinement DENZO-SMN
_computing_data_collection 'Nonius Collect'
_computing_data_reduction DENZO-SMN
_computing_molecular_graphics 'Olex2 (Dolomanov et al., 2009)'
_computing_publication_material 'Olex2 (Dolomanov et al., 2009)'
_computing_structure_refinement 'ShelXL (Sheldrick, 2015)'
_computing_structure_solution 'ShelXS (Sheldrick, 2008)'
_diffrn_ambient_temperature 173.15
_diffrn_detector_area_resol_mean 9
_diffrn_measured_fraction_theta_full 0.992
_diffrn_measured_fraction_theta_max 0.990
_diffrn_measurement_device_type 'Bruker P4'
_diffrn_measurement_method '\w scans'
_diffrn_radiation_monochromator graphite
_diffrn_radiation_type MoK\a
_diffrn_radiation_wavelength 0.71073
_diffrn_reflns_av_R_equivalents 0.0284
_diffrn_reflns_av_unetI/netI 0.0496
_diffrn_reflns_Laue_measured_fraction_full 0.992
_diffrn_reflns_Laue_measured_fraction_max 0.990
_diffrn_reflns_limit_h_max 14
_diffrn_reflns_limit_h_min -14
_diffrn_reflns_limit_k_max 48
_diffrn_reflns_limit_k_min -48
_diffrn_reflns_limit_l_max 14
_diffrn_reflns_limit_l_min -14
_diffrn_reflns_number 18516
_diffrn_reflns_point_group_measured_fraction_full 0.992
_diffrn_reflns_point_group_measured_fraction_max 0.990
_diffrn_reflns_theta_full 25.242
_diffrn_reflns_theta_max 27.483
_diffrn_reflns_theta_min 1.093
_exptl_absorpt_coefficient_mu 3.334
_exptl_absorpt_correction_T_max 0.6346
_exptl_absorpt_correction_T_min 0.4345
_exptl_absorpt_correction_type empirical
_exptl_crystal_colour 'clear light yellow'
_exptl_crystal_colour_lustre clear
_exptl_crystal_colour_modifier light
_exptl_crystal_colour_primary yellow
_exptl_crystal_density_diffrn 1.418
_exptl_crystal_density_method 'not measured'
_exptl_crystal_description plate
_exptl_crystal_F_000 1900
_exptl_crystal_recrystallization_method 'crystallized fom Toluene/DCM/Acetone'
_exptl_crystal_size_max 0.3
_exptl_crystal_size_mid 0.3
_exptl_crystal_size_min 0.15
_refine_diff_density_max 0.783
_refine_diff_density_min -0.981
_refine_diff_density_rms 0.201
_refine_ls_extinction_method none
_refine_ls_goodness_of_fit_ref 1.040
_refine_ls_hydrogen_treatment constr
_refine_ls_matrix_type full
_refine_ls_number_parameters 506
_refine_ls_number_reflns 10055
_refine_ls_number_restraints 0
_refine_ls_restrained_S_all 1.040
_refine_ls_R_factor_all 0.0492
_refine_ls_R_factor_gt 0.0292
_refine_ls_shift/su_max 0.002
_refine_ls_shift/su_mean 0.000
_refine_ls_structure_factor_coef Fsqd
_refine_ls_weighting_details 'w=1/[\s^2^(Fo^2^)+(0.0509P)^2^] where P=(Fo^2^+2Fc^2^)/3'
_refine_ls_weighting_scheme calc
_refine_ls_wR_factor_gt 0.0695
_refine_ls_wR_factor_ref 0.0915
_reflns_Friedel_coverage 0.000
_reflns_number_gt 7830
_reflns_number_total 10055
_reflns_threshold_expression 'I > 2\s(I)'
_cod_data_source_file c9dt00870e2.cif
_cod_data_source_block qz02
_cod_depositor_comments 'Adding full bibliography for 7049542--7049544.cif.'
_cod_database_code 7049544
_shelxl_version_number 2014/6
_shelx_space_group_comment
;
The symmetry employed for this shelxl refinement is uniquely defined
by the following loop, which should always be used as a source of
symmetry information in preference to the above space-group names.
They are only intended as comments.
;
_shelx_estimated_absorpt_t_max 0.635
_shelx_estimated_absorpt_t_min 0.434
_olex2_refinement_description
;
1. Fixed Uiso
 At 1.2 times of:
  All C(H) groups
 At 1.5 times of:
  All C(H,H,H) groups, All C(H,H,H,H,H,H) groups
2. Others
 Sof(H10A)=Sof(H10B)=Sof(H10C)=Sof(H10G)=Sof(H10H)=Sof(H10I)=Sof(C11B)=
 Sof(O11B)=1-FVAR(1)
 Sof(H10D)=Sof(H10E)=Sof(H10F)=Sof(C10B)=Sof(O10B)=Sof(H10J)=Sof(H10K)=
 Sof(H10L)=FVAR(1)
3.a Riding coordinates:
 C10A(H10D,H10E,H10F), C10A(H10A,H10B,H10C), C10C(H10J,H10K,H10L), C10C(H10G,
 H10H,H10I)
3.b Me refined with riding coordinates:
 C27(H27a,H27b,H27c), C37(H37a,H37b,H37c), C57(H57a,H57b,H57c), C17(H17a,H17b,
 H17c), C67(H67a,H67b,H67c), C47(H47a,H47b,H47c)
3.c Aromatic/amide H refined with riding coordinates:
 C12(H12), C13(H13), C15(H15), C16(H16), C22(H22), C23(H23), C25(H25),
 C26(H26), C32(H32), C33(H33), C35(H35), C36(H36), C42(H42), C43(H43), C45(H45),
  C46(H46), C52(H52), C53(H53), C55(H55), C56(H56), C66(H66), C62(H62),
 C63(H63), C65(H65)
;
_olex2_date_sample_data_collection 2001-11-28
_olex2_date_sample_submission 2001-11-23
_olex2_exptl_crystal_mounting_method 'mounted on a glasfiber'
_olex2_submission_original_sample_id QZP63M
_olex2_submission_special_instructions 'No special instructions were received'

loop_
_space_group_symop_operation_xyz
'x, y, z'
'-x, y+1/2, -z+1/2'
'-x, -y, -z'
'x, -y-1/2, z-1/2'

loop_
_atom_site_label
_atom_site_type_symbol
_atom_site_fract_x
_atom_site_fract_y
_atom_site_fract_z
_atom_site_U_iso_or_equiv
_atom_site_adp_type
_atom_site_occupancy
_atom_site_site_symmetry_order
_atom_site_calc_flag
_atom_site_refinement_flags_posn
_atom_site_refinement_flags_occupancy
_atom_site_disorder_assembly
_atom_site_disorder_group
Pt1 Pt 0.89099(2) 0.13269(2) 0.14312(2) 0.02143(6) Uani 1 1 d . . . .
P1 P 0.87914(10) 0.13601(3) -0.06124(9) 0.0215(2) Uani 1 1 d . . . .
Cl1 Cl 1.03252(10) 0.18167(3) 0.21895(10) 0.0375(3) Uani 1 1 d . . . .
C1 C 0.7754(4) 0.09191(11) 0.0862(3) 0.0279(9) Uani 1 1 d . . . .
P2 P 0.89207(10) 0.12839(3) 0.34405(9) 0.0234(2) Uani 1 1 d . . . .
C2 C 0.7029(4) 0.06647(12) 0.0529(4) 0.0347(10) Uani 1 1 d . . . .
C3 C 0.6205(4) 0.03778(12) 0.0272(4) 0.0409(11) Uani 1 1 d . . . .
C4 C 0.5448(5) 0.01354(13) 0.0107(4) 0.0445(12) Uani 1 1 d . . . .
C11 C 0.7225(4) 0.15254(10) -0.1729(3) 0.0237(8) Uani 1 1 d . . . .
C12 C 0.7105(4) 0.16681(13) -0.2875(4) 0.0387(11) Uani 1 1 d . . . .
H12 H 0.7847 0.1683 -0.3077 0.046 Uiso 1 1 calc R . . .
C13 C 0.5905(4) 0.17899(13) -0.3740(4) 0.0403(11) Uani 1 1 d . . . .
H13 H 0.5842 0.1888 -0.4521 0.048 Uiso 1 1 calc R . . .
C14 C 0.4809(4) 0.17692(13) -0.3476(4) 0.0386(11) Uani 1 1 d . . . .
C15 C 0.4944(4) 0.16238(15) -0.2341(4) 0.0482(13) Uani 1 1 d . . . .
H15 H 0.4197 0.1603 -0.2149 0.058 Uiso 1 1 calc R . . .
C16 C 0.6137(4) 0.15050(14) -0.1456(4) 0.0359(11) Uani 1 1 d . . . .
H16 H 0.6198 0.1411 -0.0670 0.043 Uiso 1 1 calc R . . .
C21 C 0.8993(4) 0.09209(11) -0.1205(4) 0.0257(9) Uani 1 1 d . . . .
C22 C 1.0013(4) 0.07051(12) -0.0450(4) 0.0374(10) Uani 1 1 d . . . .
H22 H 1.0564 0.0784 0.0371 0.045 Uiso 1 1 calc R . . .
C23 C 1.0233(5) 0.03754(13) -0.0889(5) 0.0515(13) Uani 1 1 d . . . .
H23 H 1.0952 0.0235 -0.0371 0.062 Uiso 1 1 calc R . . .
C24 C 0.9429(5) 0.02470(14) -0.2060(5) 0.0520(13) Uani 1 1 d . . . .
C25 C 0.8415(5) 0.04625(14) -0.2801(5) 0.0522(13) Uani 1 1 d . . . .
H25 H 0.7857 0.0381 -0.3615 0.063 Uiso 1 1 calc R . . .
C26 C 0.8190(4) 0.07943(12) -0.2388(4) 0.0379(11) Uani 1 1 d . . . .
H26 H 0.7480 0.0937 -0.2917 0.045 Uiso 1 1 calc R . . .
C27 C 0.9675(7) -0.01127(16) -0.2535(6) 0.093(2) Uani 1 1 d . . . .
H27A H 1.0431 -0.0227 -0.1885 0.140 Uiso 1 1 calc R . . .
H27B H 0.8911 -0.0267 -0.2730 0.140 Uiso 1 1 calc R . . .
H27C H 0.9842 -0.0077 -0.3298 0.140 Uiso 1 1 calc R . . .
C31 C 0.9947(3) 0.16468(11) -0.0919(3) 0.0233(8) Uani 1 1 d . . . .
C32 C 0.9938(4) 0.20164(11) -0.0712(4) 0.0290(9) Uani 1 1 d . . . .
H32 H 0.9362 0.2111 -0.0367 0.035 Uiso 1 1 calc R . . .
C33 C 1.0748(4) 0.22470(12) -0.0998(4) 0.0314(10) Uani 1 1 d . . . .
H33 H 1.0729 0.2497 -0.0842 0.038 Uiso 1 1 calc R . . .
C34 C 1.1597(4) 0.21132(12) -0.1517(4) 0.0309(9) Uani 1 1 d . . . .
C35 C 1.1606(4) 0.17470(12) -0.1712(4) 0.0303(9) Uani 1 1 d . . . .
H35 H 1.2183 0.1652 -0.2055 0.036 Uiso 1 1 calc R . . .
C36 C 1.0799(4) 0.15145(11) -0.1421(3) 0.0256(9) Uani 1 1 d . . . .
H36 H 1.0829 0.1264 -0.1566 0.031 Uiso 1 1 calc R . . .
C37 C 1.2457(4) 0.23644(13) -0.1884(5) 0.0488(13) Uani 1 1 d . . . .
H37A H 1.2320 0.2612 -0.1676 0.073 Uiso 1 1 calc R . . .
H37B H 1.3369 0.2298 -0.1420 0.073 Uiso 1 1 calc R . . .
H37C H 1.2236 0.2345 -0.2791 0.073 Uiso 1 1 calc R . . .
C41 C 0.7705(4) 0.09888(12) 0.3634(3) 0.0288(9) Uani 1 1 d . . . .
C42 C 0.7770(5) 0.06224(12) 0.3443(4) 0.0399(11) Uani 1 1 d . . . .
H42 H 0.8486 0.0527 0.3300 0.048 Uiso 1 1 calc R . . .
C43 C 0.6809(6) 0.03956(14) 0.3459(5) 0.0551(15) Uani 1 1 d . . . .
H43 H 0.6872 0.0146 0.3326 0.066 Uiso 1 1 calc R . . .
C44 C 0.5747(5) 0.05246(16) 0.3666(5) 0.0555(15) Uani 1 1 d . . . .
C45 C 0.5741(5) 0.08848(16) 0.3939(5) 0.0562(15) Uani 1 1 d . . . .
H45 H 0.5060 0.0977 0.4147 0.067 Uiso 1 1 calc R . . .
C46 C 0.6695(4) 0.11150(13) 0.3919(4) 0.0371(10) Uani 1 1 d . . . .
H46 H 0.6657 0.1362 0.4102 0.045 Uiso 1 1 calc R . . .
C51 C 0.8564(4) 0.17140(11) 0.3958(3) 0.0256(9) Uani 1 1 d . . . .
C52 C 0.7492(4) 0.19025(12) 0.3117(4) 0.0361(10) Uani 1 1 d . . . .
H52 H 0.7071 0.1821 0.2273 0.043 Uiso 1 1 calc R . . .
C53 C 0.7036(4) 0.22052(12) 0.3495(4) 0.0389(11) Uani 1 1 d . . . .
H53 H 0.6298 0.2327 0.2913 0.047 Uiso 1 1 calc R . . .
C54 C 0.7643(4) 0.23333(11) 0.4716(4) 0.0356(10) Uani 1 1 d . . . .
C55 C 0.8755(4) 0.21591(12) 0.5519(4) 0.0393(11) Uani 1 1 d . . . .
H55 H 0.9217 0.2254 0.6340 0.047 Uiso 1 1 calc R . . .
C56 C 0.9213(4) 0.18498(11) 0.5159(4) 0.0308(9) Uani 1 1 d . . . .
H56 H 0.9967 0.1733 0.5735 0.037 Uiso 1 1 calc R . . .
C57 C 0.7095(5) 0.26501(13) 0.5169(5) 0.0547(14) Uani 1 1 d . . . .
H57A H 0.7651 0.2702 0.6051 0.082 Uiso 1 1 calc R . . .
H57B H 0.7062 0.2861 0.4650 0.082 Uiso 1 1 calc R . . .
H57C H 0.6216 0.2592 0.5101 0.082 Uiso 1 1 calc R . . .
C61 C 1.0441(4) 0.11123(11) 0.4612(4) 0.0294(9) Uani 1 1 d . . . .
C66 C 1.1544(4) 0.11003(14) 0.4363(4) 0.0453(12) Uani 1 1 d . . . .
H66 H 1.1518 0.1186 0.3579 0.054 Uiso 1 1 calc R . . .
C62 C 1.0507(4) 0.09721(13) 0.5750(4) 0.0408(11) Uani 1 1 d . . . .
H62 H 0.9754 0.0972 0.5935 0.049 Uiso 1 1 calc R . . .
C64 C 1.2764(5) 0.08244(13) 0.6384(4) 0.0473(12) Uani 1 1 d . . . .
C63 C 1.1656(5) 0.08324(13) 0.6617(4) 0.0454(12) Uani 1 1 d . . . .
H63 H 1.1679 0.0740 0.7392 0.054 Uiso 1 1 calc R . . .
C65 C 1.2688(5) 0.09643(16) 0.5248(5) 0.0583(15) Uani 1 1 d . . . .
H65 H 1.3446 0.0967 0.5071 0.070 Uiso 1 1 calc R . . .
C17 C 0.3530(5) 0.19077(16) -0.4402(5) 0.0585(15) Uani 1 1 d . . . .
H17A H 0.3638 0.2000 -0.5150 0.088 Uiso 1 1 calc R . . .
H17B H 0.2893 0.1712 -0.4650 0.088 Uiso 1 1 calc R . . .
H17C H 0.3226 0.2101 -0.4012 0.088 Uiso 1 1 calc R . . .
C67 C 1.4015(5) 0.06778(16) 0.7336(5) 0.0696(18) Uani 1 1 d . . . .
H67A H 1.4693 0.0695 0.7002 0.104 Uiso 1 1 calc R . . .
H67B H 1.4275 0.0817 0.8117 0.104 Uiso 1 1 calc R . . .
H67C H 1.3894 0.0426 0.7510 0.104 Uiso 1 1 calc R . . .
C47 C 0.4628(6) 0.0278(2) 0.3556(7) 0.102(3) Uani 1 1 d . . . .
H47A H 0.4817 0.0034 0.3359 0.153 Uiso 1 1 calc R . . .
H47B H 0.4517 0.0276 0.4356 0.153 Uiso 1 1 calc R . . .
H47C H 0.3829 0.0364 0.2882 0.153 Uiso 1 1 calc R . . .
C10A C 1.3526(7) 0.1665(3) 0.1792(6) 0.110(3) Uani 1 1 d . . . .
H10D H 1.2955 0.1797 0.1045 0.166 Uiso 0.425(7) 1 d R P A 2
H10E H 1.4432 0.1728 0.1980 0.166 Uiso 0.425(7) 1 d R P A 2
H10F H 1.3313 0.1728 0.2512 0.166 Uiso 0.425(7) 1 d R P A 2
H10A H 1.2607 0.1596 0.1419 0.166 Uiso 0.575(7) 1 d R P A 1
H10B H 1.3598 0.1925 0.1928 0.166 Uiso 0.575(7) 1 d R P A 1
H10C H 1.3957 0.1541 0.2600 0.166 Uiso 0.575(7) 1 d R P A 1
C10B C 1.3316(17) 0.1223(6) 0.1517(15) 0.090(7) Uani 0.425(7) 1 d . P A 2
O10B O 1.2726(10) 0.1023(4) 0.1882(11) 0.101(5) Uani 0.425(7) 1 d . P A 2
C10C C 1.3989(8) 0.1138(3) 0.0633(7) 0.132(4) Uani 1 1 d . . . .
H10J H 1.3949 0.0879 0.0473 0.198 Uiso 0.425(7) 1 d R P A 2
H10K H 1.4899 0.1214 0.1023 0.198 Uiso 0.425(7) 1 d R P A 2
H10L H 1.3552 0.1266 -0.0165 0.198 Uiso 0.425(7) 1 d R P A 2
H10G H 1.4850 0.1025 0.0964 0.198 Uiso 0.575(7) 1 d R P A 1
H10H H 1.3581 0.1104 -0.0282 0.198 Uiso 0.575(7) 1 d R P A 1
H10I H 1.3448 0.1027 0.1025 0.198 Uiso 0.575(7) 1 d R P A 1
C11B C 1.4136(9) 0.1565(4) 0.0953(9) 0.077(4) Uani 0.575(7) 1 d . P A 1
O11B O 1.4702(7) 0.1770(3) 0.0563(7) 0.099(4) Uani 0.575(7) 1 d . P A 1

loop_
_atom_site_aniso_label
_atom_site_aniso_U_11
_atom_site_aniso_U_22
_atom_site_aniso_U_33
_atom_site_aniso_U_23
_atom_site_aniso_U_13
_atom_site_aniso_U_12
Pt1 0.02374(9) 0.02288(9) 0.01872(9) -0.00161(6) 0.00953(6) -0.00424(6)
P1 0.0240(5) 0.0236(5) 0.0191(5) -0.0011(4) 0.0108(4) -0.0022(4)
Cl1 0.0458(6) 0.0372(6) 0.0325(6) -0.0097(5) 0.0187(5) -0.0210(5)
C1 0.036(2) 0.030(2) 0.0179(19) -0.0006(16) 0.0113(17) -0.0034(18)
P2 0.0259(5) 0.0278(6) 0.0175(5) -0.0004(4) 0.0094(4) -0.0012(4)
C2 0.039(2) 0.033(3) 0.026(2) 0.0021(18) 0.0071(19) -0.013(2)
C3 0.052(3) 0.037(3) 0.026(2) 0.0031(19) 0.007(2) -0.018(2)
C4 0.059(3) 0.038(3) 0.025(2) 0.006(2) 0.004(2) -0.016(2)
C11 0.026(2) 0.024(2) 0.022(2) -0.0022(16) 0.0106(16) 0.0003(16)
C12 0.035(2) 0.055(3) 0.030(2) 0.008(2) 0.017(2) -0.001(2)
C13 0.043(3) 0.048(3) 0.027(2) 0.011(2) 0.010(2) 0.001(2)
C14 0.039(3) 0.041(3) 0.030(2) 0.001(2) 0.007(2) 0.009(2)
C15 0.028(2) 0.077(4) 0.042(3) 0.011(3) 0.018(2) 0.013(2)
C16 0.031(2) 0.051(3) 0.029(2) 0.011(2) 0.015(2) 0.006(2)
C21 0.030(2) 0.025(2) 0.026(2) -0.0005(16) 0.0150(18) -0.0042(17)
C22 0.044(3) 0.033(3) 0.034(2) 0.0037(19) 0.015(2) 0.004(2)
C23 0.069(4) 0.037(3) 0.054(3) 0.009(2) 0.031(3) 0.020(3)
C24 0.077(4) 0.036(3) 0.052(3) -0.004(2) 0.035(3) 0.012(3)
C25 0.075(4) 0.045(3) 0.039(3) -0.015(2) 0.026(3) 0.001(3)
C26 0.048(3) 0.037(3) 0.029(2) -0.0052(19) 0.016(2) 0.004(2)
C27 0.154(7) 0.053(4) 0.082(5) -0.018(3) 0.055(5) 0.034(4)
C31 0.024(2) 0.028(2) 0.0184(19) -0.0003(16) 0.0083(16) -0.0009(16)
C32 0.033(2) 0.029(2) 0.031(2) -0.0023(17) 0.0200(19) -0.0017(18)
C33 0.035(2) 0.028(2) 0.034(2) -0.0018(18) 0.017(2) 0.0002(18)
C34 0.031(2) 0.036(3) 0.029(2) 0.0008(18) 0.0150(19) -0.0030(19)
C35 0.026(2) 0.038(3) 0.032(2) -0.0009(19) 0.0155(18) 0.0018(18)
C36 0.026(2) 0.027(2) 0.025(2) -0.0019(16) 0.0116(17) -0.0003(17)
C37 0.052(3) 0.043(3) 0.068(3) 0.000(3) 0.041(3) -0.014(2)
C41 0.033(2) 0.034(2) 0.0196(19) 0.0012(17) 0.0108(17) -0.0032(19)
C42 0.056(3) 0.034(3) 0.040(3) 0.000(2) 0.030(2) -0.005(2)
C43 0.085(4) 0.041(3) 0.052(3) -0.006(2) 0.041(3) -0.025(3)
C44 0.064(3) 0.060(4) 0.049(3) 0.002(3) 0.030(3) -0.027(3)
C45 0.044(3) 0.072(4) 0.065(4) 0.011(3) 0.035(3) -0.003(3)
C46 0.037(3) 0.041(3) 0.039(3) 0.003(2) 0.021(2) 0.001(2)
C51 0.031(2) 0.028(2) 0.0191(19) -0.0015(16) 0.0111(17) -0.0028(17)
C52 0.044(3) 0.038(3) 0.022(2) 0.0002(19) 0.0083(19) 0.004(2)
C53 0.047(3) 0.032(3) 0.041(3) 0.007(2) 0.021(2) 0.009(2)
C54 0.050(3) 0.024(2) 0.046(3) -0.001(2) 0.033(2) -0.003(2)
C55 0.058(3) 0.035(3) 0.032(2) -0.012(2) 0.026(2) -0.014(2)
C56 0.035(2) 0.035(3) 0.024(2) -0.0009(18) 0.0133(18) -0.0016(19)
C57 0.078(4) 0.034(3) 0.071(4) -0.009(3) 0.050(3) -0.001(3)
C61 0.032(2) 0.031(2) 0.022(2) -0.0030(17) 0.0076(18) 0.0030(18)
C66 0.033(3) 0.068(4) 0.038(3) 0.012(2) 0.017(2) 0.007(2)
C62 0.043(3) 0.052(3) 0.030(2) 0.005(2) 0.017(2) 0.010(2)
C64 0.045(3) 0.045(3) 0.037(3) -0.002(2) 0.000(2) 0.013(2)
C63 0.052(3) 0.048(3) 0.027(2) 0.005(2) 0.006(2) 0.012(2)
C65 0.030(3) 0.084(5) 0.055(3) 0.012(3) 0.011(2) 0.015(3)
C17 0.048(3) 0.071(4) 0.046(3) 0.005(3) 0.008(3) 0.018(3)
C67 0.056(3) 0.059(4) 0.064(4) 0.005(3) -0.009(3) 0.019(3)
C47 0.100(5) 0.096(6) 0.128(7) 0.006(5) 0.065(5) -0.052(4)
C10A 0.071(5) 0.186(11) 0.062(5) -0.004(5) 0.014(4) 0.027(6)
C10B 0.049(10) 0.14(2) 0.048(10) 0.014(11) -0.017(8) -0.006(11)
O10B 0.060(7) 0.144(13) 0.080(9) -0.004(8) 0.004(6) -0.007(7)
C10C 0.101(6) 0.221(12) 0.053(5) -0.022(6) 0.008(4) 0.074(7)
C11B 0.027(5) 0.156(14) 0.031(5) 0.019(7) -0.007(4) -0.004(7)
O11B 0.049(5) 0.184(11) 0.057(5) -0.005(5) 0.012(4) -0.013(5)

loop_
_atom_type_symbol
_atom_type_description
_atom_type_scat_dispersion_real
_atom_type_scat_dispersion_imag
_atom_type_scat_source
C C 0.0033 0.0016 'International Tables Vol C Tables 4.2.6.8 and 6.1.1.4'
H H 0.0000 0.0000 'International Tables Vol C Tables 4.2.6.8 and 6.1.1.4'
Cl Cl 0.1484 0.1585 'International Tables Vol C Tables 4.2.6.8 and 6.1.1.4'
O O 0.0106 0.0060 'International Tables Vol C Tables 4.2.6.8 and 6.1.1.4'
P P 0.1023 0.0942 'International Tables Vol C Tables 4.2.6.8 and 6.1.1.4'
Pt Pt -1.7033 8.3905 'International Tables Vol C Tables 4.2.6.8 and 6.1.1.4'

loop_
_geom_angle_atom_site_label_1
_geom_angle_atom_site_label_2
_geom_angle_atom_site_label_3
_geom_angle
_geom_angle_site_symmetry_3
P1 Pt1 Pt1 91.18(2) 3_655
P1 Pt1 Cl1 95.56(3) .
P1 Pt1 P2 177.11(3) .
Cl1 Pt1 Pt1 173.18(2) 3_655
C1 Pt1 Pt1 5.12(11) 3_655
C1 Pt1 P1 86.27(11) .
C1 Pt1 Cl1 178.13(11) .
C1 Pt1 P2 91.34(11) .
P2 Pt1 Pt1 86.39(3) 3_655
P2 Pt1 Cl1 86.85(4) .
C11 P1 Pt1 112.93(12) .
C21 P1 Pt1 111.69(13) .
C21 P1 C11 105.38(18) .
C31 P1 Pt1 118.17(12) .
C31 P1 C11 102.96(17) .
C31 P1 C21 104.50(17) .
C2 C1 Pt1 178.7(4) .
C41 P2 Pt1 116.96(13) .
C51 P2 Pt1 110.77(13) .
C51 P2 C41 102.65(18) .
C51 P2 C61 109.21(18) .
C61 P2 Pt1 113.61(13) .
C61 P2 C41 102.77(19) .
C1 C2 C3 174.1(5) .
C4 C3 C2 175.3(5) .
C3 C4 C4 178.3(7) 3_655
C12 C11 P1 120.5(3) .
C16 C11 P1 120.7(3) .
C16 C11 C12 118.7(4) .
C11 C12 C13 120.7(4) .
C14 C13 C12 120.9(4) .
C13 C14 C17 120.4(4) .
C15 C14 C13 117.5(4) .
C15 C14 C17 122.1(4) .
C14 C15 C16 122.5(4) .
C11 C16 C15 119.6(4) .
C22 C21 P1 118.6(3) .
C22 C21 C26 118.3(4) .
C26 C21 P1 123.1(3) .
C23 C22 C21 120.3(4) .
C24 C23 C22 121.6(5) .
C23 C24 C27 121.3(5) .
C25 C24 C23 117.7(5) .
C25 C24 C27 121.0(5) .
C24 C25 C26 121.7(5) .
C25 C26 C21 120.4(4) .
C32 C31 P1 119.4(3) .
C36 C31 P1 122.2(3) .
C36 C31 C32 118.3(3) .
C33 C32 C31 121.4(4) .
C32 C33 C34 120.2(4) .
C33 C34 C37 120.9(4) .
C35 C34 C33 118.1(4) .
C35 C34 C37 121.0(4) .
C34 C35 C36 121.9(4) .
C35 C36 C31 120.1(4) .
C42 C41 P2 118.9(3) .
C46 C41 P2 123.0(3) .
C46 C41 C42 118.1(4) .
C43 C42 C41 120.8(5) .
C42 C43 C44 121.3(5) .
C43 C44 C47 120.8(6) .
C45 C44 C43 117.3(5) .
C45 C44 C47 121.9(6) .
C46 C45 C44 121.8(5) .
C45 C46 C41 120.5(5) .
C52 C51 P2 117.2(3) .
C56 C51 P2 124.0(3) .
C56 C51 C52 118.6(4) .
C53 C52 C51 121.0(4) .
C52 C53 C54 120.6(4) .
C53 C54 C55 118.1(4) .
C53 C54 C57 121.1(4) .
C55 C54 C57 120.9(4) .
C54 C55 C56 121.9(4) .
C51 C56 C55 119.6(4) .
C66 C61 P2 120.6(3) .
C66 C61 C62 118.0(4) .
C62 C61 P2 121.3(3) .
C61 C66 C65 120.3(4) .
C63 C62 C61 120.9(4) .
C63 C64 C65 117.2(4) .
C63 C64 C67 121.3(5) .
C65 C64 C67 121.4(5) .
C64 C63 C62 121.5(4) .
C64 C65 C66 122.1(5) .
O10B C10B C10A 127.5(19) .
O10B C10B C10C 127(2) .
C10C C10B C10A 105.2(13) .
C10A C11B C10C 111.9(9) .
O11B C11B C10A 123.7(14) .
O11B C11B C10C 124.3(12) .

loop_
_geom_bond_atom_site_label_1
_geom_bond_atom_site_label_2
_geom_bond_distance
_geom_bond_site_symmetry_2
Pt1 Pt1 12.7498(3) 3_655
Pt1 P1 2.3144(10) .
Pt1 Cl1 2.3481(10) .
Pt1 C1 1.935(4) .
Pt1 P2 2.3216(10) .
P1 C11 1.826(4) .
P1 C21 1.822(4) .
P1 C31 1.819(4) .
C1 C2 1.208(5) .
P2 C41 1.832(4) .
P2 C51 1.809(4) .
P2 C61 1.822(4) .
C2 C3 1.367(6) .
C3 C4 1.201(6) .
C4 C4 1.375(9) 3_655
C11 C12 1.384(5) .
C11 C16 1.377(5) .
C12 C13 1.397(6) .
C13 C14 1.379(6) .
C14 C15 1.371(6) .
C14 C17 1.501(6) .
C15 C16 1.395(6) .
C21 C22 1.387(6) .
C21 C26 1.388(5) .
C22 C23 1.387(6) .
C23 C24 1.381(7) .
C24 C25 1.378(7) .
C24 C27 1.513(7) .
C25 C26 1.384(6) .
C31 C32 1.398(5) .
C31 C36 1.389(5) .
C32 C33 1.381(5) .
C33 C34 1.402(6) .
C34 C35 1.383(6) .
C34 C37 1.519(5) .
C35 C36 1.386(5) .
C41 C42 1.389(6) .
C41 C46 1.381(6) .
C42 C43 1.375(6) .
C43 C44 1.389(8) .
C44 C45 1.379(8) .
C44 C47 1.519(7) .
C45 C46 1.378(6) .
C51 C52 1.399(5) .
C51 C56 1.383(5) .
C52 C53 1.378(6) .
C53 C54 1.385(6) .
C54 C55 1.386(6) .
C54 C57 1.517(6) .
C55 C56 1.390(6) .
C61 C66 1.376(5) .
C61 C62 1.388(6) .
C66 C65 1.382(6) .
C62 C63 1.383(6) .
C64 C63 1.371(6) .
C64 C65 1.382(7) .
C64 C67 1.502(6) .
C10A C10B 1.67(2) .
C10A C11B 1.439(14) .
C10B O10B 1.18(2) .
C10B C10C 1.52(2) .
C10C C11B 1.626(17) .
C11B O11B 1.190(13) .

loop_
_geom_torsion_atom_site_label_1
_geom_torsion_atom_site_label_2
_geom_torsion_atom_site_label_3
_geom_torsion_atom_site_label_4
_geom_torsion
Pt1 P1 C11 C12 159.6(3)
Pt1 P1 C11 C16 -21.5(4)
Pt1 P1 C21 C22 -47.7(3)
Pt1 P1 C21 C26 133.6(3)
Pt1 P1 C31 C32 -62.7(3)
Pt1 P1 C31 C36 120.9(3)
Pt1 P2 C41 C42 65.0(4)
Pt1 P2 C41 C46 -112.6(3)
Pt1 P2 C51 C52 48.3(3)
Pt1 P2 C51 C56 -137.6(3)
Pt1 P2 C61 C66 15.2(4)
Pt1 P2 C61 C62 -161.2(3)
P1 C11 C12 C13 179.0(4)
P1 C11 C16 C15 -178.2(4)
P1 C21 C22 C23 -177.3(4)
P1 C21 C26 C25 178.0(4)
P1 C31 C32 C33 -176.4(3)
P1 C31 C36 C35 176.0(3)
P2 C41 C42 C43 -173.7(4)
P2 C41 C46 C45 174.0(4)
P2 C51 C52 C53 170.5(3)
P2 C51 C56 C55 -171.3(3)
P2 C61 C66 C65 -178.9(4)
P2 C61 C62 C63 178.0(4)
C11 P1 C21 C22 -170.7(3)
C11 P1 C21 C26 10.6(4)
C11 P1 C31 C32 62.6(3)
C11 P1 C31 C36 -113.8(3)
C11 C12 C13 C14 -0.3(7)
C12 C11 C16 C15 0.8(7)
C12 C13 C14 C15 -0.3(7)
C12 C13 C14 C17 178.8(5)
C13 C14 C15 C16 1.2(8)
C14 C15 C16 C11 -1.4(8)
C16 C11 C12 C13 0.1(7)
C21 P1 C11 C12 -78.2(4)
C21 P1 C11 C16 100.7(4)
C21 P1 C31 C32 172.5(3)
C21 P1 C31 C36 -3.9(4)
C21 C22 C23 C24 -2.1(8)
C22 C21 C26 C25 -0.6(6)
C22 C23 C24 C25 1.7(8)
C22 C23 C24 C27 179.9(5)
C23 C24 C25 C26 -0.9(8)
C24 C25 C26 C21 0.4(8)
C26 C21 C22 C23 1.5(6)
C27 C24 C25 C26 -179.0(5)
C31 P1 C11 C12 31.1(4)
C31 P1 C11 C16 -150.0(4)
C31 P1 C21 C22 81.2(3)
C31 P1 C21 C26 -97.5(4)
C31 C32 C33 C34 0.5(6)
C32 C31 C36 C35 -0.4(5)
C32 C33 C34 C35 -0.9(6)
C32 C33 C34 C37 177.6(4)
C33 C34 C35 C36 0.6(6)
C34 C35 C36 C31 0.1(6)
C36 C31 C32 C33 0.2(6)
C37 C34 C35 C36 -177.9(4)
C41 P2 C51 C52 -77.3(3)
C41 P2 C51 C56 96.8(4)
C41 P2 C61 C66 142.5(4)
C41 P2 C61 C62 -33.9(4)
C41 C42 C43 C44 0.0(8)
C42 C41 C46 C45 -3.6(6)
C42 C43 C44 C45 -4.3(8)
C42 C43 C44 C47 174.0(5)
C43 C44 C45 C46 4.7(8)
C44 C45 C46 C41 -0.7(8)
C46 C41 C42 C43 4.0(7)
C51 P2 C41 C42 -173.5(3)
C51 P2 C41 C46 8.9(4)
C51 P2 C61 C66 -109.0(4)
C51 P2 C61 C62 74.6(4)
C51 C52 C53 C54 1.0(7)
C52 C51 C56 C55 2.8(6)
C52 C53 C54 C55 3.2(7)
C52 C53 C54 C57 -175.6(4)
C53 C54 C55 C56 -4.4(6)
C54 C55 C56 C51 1.4(6)
C56 C51 C52 C53 -4.0(6)
C57 C54 C55 C56 174.4(4)
C61 P2 C41 C42 -60.1(4)
C61 P2 C41 C46 122.2(4)
C61 P2 C51 C52 174.1(3)
C61 P2 C51 C56 -11.7(4)
C61 C66 C65 C64 2.4(9)
C61 C62 C63 C64 -0.6(8)
C66 C61 C62 C63 1.5(7)
C62 C61 C66 C65 -2.4(7)
C63 C64 C65 C66 -1.4(9)
C65 C64 C63 C62 0.5(8)
C17 C14 C15 C16 -177.9(5)
C67 C64 C63 C62 179.0(5)
C67 C64 C65 C66 -180.0(5)
C47 C44 C45 C46 -173.6(5)
